data_4120051
loop_
_publ_author_name
'N.N. Bhuvan Kumar'
'Olga A. Mukhina'
'Andrei G. Kutateladze'

_publ_contact_author_address
;Department of Chemistry and Biochemistry
University of Denver
FW Olin Hall, 202
2190 E. Iliff Ave
Denver, CO 80208
;
_publ_contact_author_email akutatel.edu
_publ_contact_author_fax 303-871-2254
_publ_contact_author_name 'Andrei Kutateladze'
_publ_contact_author_phone 303-871-2995
_publ_section_title
;
 Photoassisted Synthesis of Enantiopure Alkaloid Mimics Possessing
 Unprecedented Polyheterocyclic Cores
;
_journal_name_full 'Journal of the American Chemical Society'
_journal_page_first 9608
_journal_page_last 9611
_journal_paper_doi 10.1021/ja4042109
_journal_volume 135
_journal_year 2013
_chemical_formula_moiety 'C22 H25 N3 O2'
_chemical_formula_sum 'C22 H25 N3 O2'
_chemical_formula_weight 363.45
_space_group_IT_number 14
_symmetry_cell_setting monoclinic
_symmetry_space_group_name_Hall '-P 2ybc'
_symmetry_space_group_name_H-M 'P 1 21/c 1'
_atom_sites_solution_hydrogens geom
_atom_sites_solution_primary direct
_atom_sites_solution_secondary difmap
_cell_angle_alpha 90.00
_cell_angle_beta 97.670(3)
_cell_angle_gamma 90.00
_cell_formula_units_Z 4
_cell_length_a 11.7152(7)
_cell_length_b 9.8987(6)
_cell_length_c 16.2461(10)
_cell_measurement_reflns_used 9598
_cell_measurement_temperature 296(2)
_cell_measurement_theta_max 27.36
_cell_measurement_theta_min 2.41
_cell_volume 1867.1(2)
_computing_cell_refinement 'Bruker SAINT'
_computing_data_collection 'Bruker APEX2'
_computing_data_reduction 'Bruker SAINT'
_computing_molecular_graphics 'Bruker SHELXTL'
_computing_publication_material 'Bruker SHELXTL'
_computing_structure_refinement 'SHELXL-97 (Sheldrick, 2008)'
_computing_structure_solution 'SHELXS-97 (Sheldrick, 2008)'
_diffrn_ambient_temperature 296(2)
_diffrn_detector_area_resol_mean 8.33
_diffrn_measured_fraction_theta_full 1.000
_diffrn_measured_fraction_theta_max 1.000
_diffrn_measurement_device_type 'Bruker D8 APEX II Diffractometer'
_diffrn_measurement_method '\f and \w scans'
_diffrn_radiation_monochromator graphite
_diffrn_radiation_source 'fine-focus sealed tube'
_diffrn_radiation_type MoK\a
_diffrn_radiation_wavelength 0.71073
_diffrn_reflns_av_R_equivalents 0.0219
_diffrn_reflns_av_sigmaI/netI 0.0051
_diffrn_reflns_limit_h_max 14
_diffrn_reflns_limit_h_min -14
_diffrn_reflns_limit_k_max 12
_diffrn_reflns_limit_k_min -12
_diffrn_reflns_limit_l_max 20
_diffrn_reflns_limit_l_min -20
_diffrn_reflns_number 110090
_diffrn_reflns_theta_full 26.37
_diffrn_reflns_theta_max 26.37
_diffrn_reflns_theta_min 1.75
_exptl_absorpt_coefficient_mu 0.084
_exptl_absorpt_correction_T_max 0.9883
_exptl_absorpt_correction_T_min 0.9513
_exptl_absorpt_correction_type multi-scan
_exptl_crystal_colour colourless
_exptl_crystal_density_diffrn 1.293
_exptl_crystal_description Plate
_exptl_crystal_F_000 776
_exptl_crystal_size_max 0.60
_exptl_crystal_size_mid 0.36
_exptl_crystal_size_min 0.14
_refine_diff_density_max 0.244
_refine_diff_density_min -0.181
_refine_diff_density_rms 0.039
_refine_ls_extinction_method none
_refine_ls_goodness_of_fit_ref 1.109
_refine_ls_matrix_type full
_refine_ls_number_parameters 246
_refine_ls_number_reflns 3825
_refine_ls_number_restraints 0
_refine_ls_restrained_S_all 1.109
_refine_ls_R_factor_all 0.0458
_refine_ls_R_factor_gt 0.0427
_refine_ls_shift/su_max 0.000
_refine_ls_shift/su_mean 0.000
_refine_ls_structure_factor_coef Fsqd
_refine_ls_weighting_details 'calc w=1/[\s^2^(Fo^2^)+(0.2000P)^2^+0.0000P] where P=(Fo^2^+2Fc^2^)/3'
_refine_ls_weighting_scheme calc
_refine_ls_wR_factor_gt 0.2094
_refine_ls_wR_factor_ref 0.2281
_reflns_number_gt 3485
_reflns_number_total 3825
_reflns_threshold_expression >2sigma(I)
_cod_data_source_file ja4042109_si_002_10.cif
_cod_data_source_block 20
_cod_original_sg_symbol_H-M 'P 1 21/c 1 '
_cod_database_code 4120051

loop_
_symmetry_equiv_pos_as_xyz
'x, y, z'
'-x, y+1/2, -z+1/2'
'-x, -y, -z'
'x, -y-1/2, z-1/2'

loop_
_atom_site_label
_atom_site_type_symbol
_atom_site_fract_x
_atom_site_fract_y
_atom_site_fract_z
_atom_site_U_iso_or_equiv
_atom_site_adp_type
_atom_site_occupancy
_atom_site_symmetry_multiplicity
_atom_site_calc_flag
_atom_site_refinement_flags
O1 O 0.50560(8) 1.00530(9) 0.16565(6) 0.0546(3) Uani 1 1 d .
H1 H 0.4585 1.0306 0.1268 0.082 Uiso 1 1 calc R
C1 C 1.02712(11) 1.10119(14) 0.32607(9) 0.0537(4) Uani 1 1 d .
H1A H 1.0895 1.1579 0.3222 0.064 Uiso 1 1 calc R
N12 N 0.93046(9) 1.09237(10) 0.26935(6) 0.0461(3) Uani 1 1 d .
C3 C 0.85818(9) 0.99582(11) 0.29523(6) 0.0403(3) Uani 1 1 d .
C4 C 0.74425(9) 0.96100(11) 0.24559(6) 0.0376(3) Uani 1 1 d .
H4 H 0.7078 1.0442 0.2223 0.045 Uiso 1 1 calc R
C5 C 0.66194(10) 0.89005(12) 0.29786(7) 0.0452(3) Uani 1 1 d .
H5A H 0.7044 0.8319 0.3392 0.054 Uiso 1 1 calc R
H5B H 0.6194 0.9559 0.3259 0.054 Uiso 1 1 calc R
C6 C 0.57984(9) 0.80665(11) 0.23614(6) 0.0399(3) Uani 1 1 d .
H6 H 0.5587 0.7239 0.2636 0.048 Uiso 1 1 calc R
C7 C 0.46925(10) 0.87815(11) 0.19630(8) 0.0446(3) Uani 1 1 d .
C8 C 0.41247(10) 0.79243(12) 0.12375(8) 0.0454(3) Uani 1 1 d .
C9 C 0.29577(11) 0.76343(15) 0.10833(9) 0.0569(4) Uani 1 1 d .
H9 H 0.2473 0.7914 0.1459 0.068 Uiso 1 1 calc R
C10 C 0.25060(12) 0.69366(15) 0.03796(10) 0.0660(4) Uani 1 1 d .
H10 H 0.1722 0.6746 0.0285 0.079 Uiso 1 1 calc R
C11 C 0.32160(14) 0.65213(19) -0.01848(10) 0.0722(5) Uani 1 1 d .
H11 H 0.2906 0.6068 -0.0664 0.087 Uiso 1 1 calc R
C12 C 0.43888(13) 0.67757(18) -0.00407(9) 0.0648(4) Uani 1 1 d .
H12 H 0.4871 0.6487 -0.0416 0.078 Uiso 1 1 calc R
C13 C 0.48270(10) 0.74639(13) 0.06679(7) 0.0472(3) Uani 1 1 d .
N10 N 0.60176(8) 0.77864(10) 0.08459(6) 0.0442(3) Uani 1 1 d .
C15 C 0.65909(10) 0.86162(13) 0.03826(7) 0.0457(3) Uani 1 1 d .
C16 C 0.75857(9) 0.92375(12) 0.09424(7) 0.0402(3) Uani 1 1 d .
H16 H 0.7449 1.0211 0.0977 0.048 Uiso 1 1 calc R
C17 C 0.87275(11) 0.90198(14) 0.05993(7) 0.0483(4) Uani 1 1 d .
H17A H 0.8816 0.8062 0.0499 0.058 Uiso 1 1 calc R
H17B H 0.8686 0.9476 0.0068 0.058 Uiso 1 1 calc R
C18 C 0.97965(11) 0.95152(14) 0.11540(8) 0.0516(4) Uani 1 1 d .
H18A H 1.0469 0.9207 0.0918 0.062 Uiso 1 1 calc R
H18B H 0.9815 0.9089 0.1693 0.062 Uiso 1 1 calc R
C19 C 0.99001(13) 1.10422(13) 0.12850(9) 0.0578(4) Uani 1 1 d .
H19A H 1.0703 1.1256 0.1465 0.069 Uiso 1 1 calc R
H19B H 0.9684 1.1482 0.0753 0.069 Uiso 1 1 calc R
C20 C 0.91795(11) 1.16505(13) 0.19095(8) 0.0518(4) Uani 1 1 d .
H20A H 0.9408 1.2583 0.2013 0.062 Uiso 1 1 calc R
H20B H 0.8375 1.1645 0.1671 0.062 Uiso 1 1 calc R
N11 N 0.75490(8) 0.86446(9) 0.17647(5) 0.0367(3) Uani 1 1 d .
C22 C 0.65781(9) 0.76964(11) 0.17067(6) 0.0381(3) Uani 1 1 d .
H22 H 0.6875 0.6778 0.1813 0.046 Uiso 1 1 calc R
C23 C 0.38904(12) 0.90305(18) 0.26127(10) 0.0651(5) Uani 1 1 d .
H23A H 0.4270 0.9596 0.3045 0.098 Uiso 1 1 calc R
H23B H 0.3694 0.8183 0.2845 0.098 Uiso 1 1 calc R
H23C H 0.3202 0.9469 0.2357 0.098 Uiso 1 1 calc R
C24 C 0.91047(11) 0.94634(13) 0.37015(7) 0.0465(3) Uani 1 1 d .
H24 H 0.8809 0.8807 0.4024 0.056 Uiso 1 1 calc R
C25 C 1.01737(11) 1.01370(15) 0.38909(8) 0.0549(4) Uani 1 1 d .
H25 H 1.0710 1.0005 0.4360 0.066 Uiso 1 1 calc R
O10 O 0.63446(10) 0.88438(12) -0.03597(6) 0.0664(4) Uani 1 1 d .

loop_
_atom_site_aniso_label
_atom_site_aniso_U_11
_atom_site_aniso_U_22
_atom_site_aniso_U_33
_atom_site_aniso_U_23
_atom_site_aniso_U_13
_atom_site_aniso_U_12
O1 0.0614(6) 0.0386(5) 0.0580(6) 0.0057(4) -0.0136(4) -0.0008(4)
C1 0.0459(7) 0.0561(8) 0.0575(8) -0.0120(6) 0.0006(6) -0.0069(5)
N12 0.0462(6) 0.0451(6) 0.0463(6) -0.0019(4) 0.0034(4) -0.0058(4)
C3 0.0424(6) 0.0406(6) 0.0374(6) -0.0002(4) 0.0035(4) 0.0017(4)
C4 0.0418(6) 0.0386(6) 0.0323(5) 0.0025(4) 0.0044(4) -0.0003(4)
C5 0.0475(7) 0.0538(7) 0.0348(6) 0.0038(4) 0.0076(5) -0.0037(5)
C6 0.0443(6) 0.0382(6) 0.0377(6) 0.0058(4) 0.0074(4) -0.0025(4)
C7 0.0439(6) 0.0416(7) 0.0479(7) -0.0032(5) 0.0044(5) 0.0000(4)
C8 0.0441(6) 0.0397(6) 0.0514(7) 0.0008(5) 0.0022(5) -0.0016(4)
C9 0.0470(7) 0.0562(8) 0.0663(9) -0.0014(6) 0.0035(6) -0.0075(5)
C10 0.0504(7) 0.0671(10) 0.0764(10) 0.0001(8) -0.0059(7) -0.0172(6)
C11 0.0681(9) 0.0812(11) 0.0638(9) -0.0176(8) -0.0040(7) -0.0261(8)
C12 0.0634(9) 0.0767(10) 0.0532(8) -0.0150(7) 0.0040(6) -0.0139(7)
C13 0.0470(7) 0.0475(7) 0.0457(6) -0.0032(5) 0.0005(5) -0.0067(5)
N10 0.0459(6) 0.0495(6) 0.0368(5) -0.0019(4) 0.0042(4) -0.0048(4)
C15 0.0506(7) 0.0493(7) 0.0363(6) 0.0043(5) 0.0026(5) 0.0028(5)
C16 0.0467(6) 0.0402(6) 0.0344(6) 0.0072(4) 0.0076(4) -0.0012(4)
C17 0.0529(7) 0.0563(8) 0.0383(6) 0.0039(5) 0.0155(5) -0.0035(5)
C18 0.0481(7) 0.0548(8) 0.0544(7) 0.0057(6) 0.0155(5) -0.0022(5)
C19 0.0601(8) 0.0583(9) 0.0567(8) 0.0062(6) 0.0143(6) -0.0161(6)
C20 0.0584(8) 0.0428(7) 0.0541(7) 0.0053(5) 0.0072(6) -0.0091(5)
N11 0.0395(5) 0.0389(5) 0.0318(5) 0.0044(3) 0.0050(4) -0.0006(3)
C22 0.0428(6) 0.0346(6) 0.0368(6) 0.0044(4) 0.0050(4) -0.0003(4)
C23 0.0523(8) 0.0801(11) 0.0648(9) -0.0184(7) 0.0145(7) 0.0051(7)
C24 0.0494(7) 0.0493(7) 0.0397(6) -0.0022(5) 0.0013(5) 0.0045(5)
C25 0.0475(7) 0.0623(8) 0.0511(7) -0.0094(6) -0.0072(5) 0.0056(6)
O10 0.0763(7) 0.0812(8) 0.0378(5) 0.0129(4) -0.0067(5) -0.0052(5)

loop_
_atom_type_symbol
_atom_type_description
_atom_type_scat_dispersion_real
_atom_type_scat_dispersion_imag
_atom_type_scat_source
C C 0.0033 0.0016 'International Tables Vol C Tables 4.2.6.8 and 6.1.1.4'
H H 0.0000 0.0000 'International Tables Vol C Tables 4.2.6.8 and 6.1.1.4'
N N 0.0061 0.0033 'International Tables Vol C Tables 4.2.6.8 and 6.1.1.4'
O O 0.0106 0.0060 'International Tables Vol C Tables 4.2.6.8 and 6.1.1.4'

loop_
_geom_angle_atom_site_label_1
_geom_angle_atom_site_label_2
_geom_angle_atom_site_label_3
_geom_angle
C7 O1 H1 109.5
C25 C1 N12 108.84(11)
C25 C1 H1A 125.6
N12 C1 H1A 125.6
C1 N12 C3 109.06(10)
C1 N12 C20 122.54(11)
C3 N12 C20 128.03(10)
C24 C3 N12 107.28(10)
C24 C3 C4 130.56(10)
N12 C3 C4 122.16(10)
N11 C4 C3 113.13(9)
N11 C4 C5 104.17(8)
C3 C4 C5 112.69(9)
N11 C4 H4 108.9
C3 C4 H4 108.9
C5 C4 H4 108.9
C6 C5 C4 105.64(9)
C6 C5 H5A 110.6
C4 C5 H5A 110.6
C6 C5 H5B 110.6
C4 C5 H5B 110.6
H5A C5 H5B 108.7
C5 C6 C22 101.65(9)
C5 C6 C7 116.48(9)
C22 C6 C7 111.29(9)
C5 C6 H6 109.0
C22 C6 H6 109.0
C7 C6 H6 109.0
O1 C7 C23 109.67(10)
O1 C7 C8 109.68(10)
C23 C7 C8 112.23(11)
O1 C7 C6 106.02(9)
C23 C7 C6 110.18(11)
C8 C7 C6 108.87(9)
C9 C8 C13 117.86(12)
C9 C8 C7 124.79(12)
C13 C8 C7 117.26(10)
C10 C9 C8 120.88(13)
C10 C9 H9 119.6
C8 C9 H9 119.6
C9 C10 C11 120.08(13)
C9 C10 H10 120.0
C11 C10 H10 120.0
C10 C11 C12 120.37(14)
C10 C11 H11 119.8
C12 C11 H11 119.8
C13 C12 C11 118.80(14)
C13 C12 H12 120.6
C11 C12 H12 120.6
C12 C13 C8 121.97(12)
C12 C13 N10 121.81(12)
C8 C13 N10 116.18(10)
C15 N10 C13 124.74(10)
C15 N10 C22 112.05(9)
C13 N10 C22 118.84(9)
O10 C15 N10 126.27(12)
O10 C15 C16 125.48(11)
N10 C15 C16 108.24(9)
N11 C16 C15 105.77(9)
N11 C16 C17 114.13(9)
C15 C16 C17 111.39(9)
N11 C16 H16 108.5
C15 C16 H16 108.5
C17 C16 H16 108.5
C18 C17 C16 115.37(10)
C18 C17 H17A 108.4
C16 C17 H17A 108.4
C18 C17 H17B 108.4
C16 C17 H17B 108.4
H17A C17 H17B 107.5
C17 C18 C19 116.38(12)
C17 C18 H18A 108.2
C19 C18 H18A 108.2
C17 C18 H18B 108.2
C19 C18 H18B 108.2
H18A C18 H18B 107.3
C20 C19 C18 116.20(11)
C20 C19 H19A 108.2
C18 C19 H19A 108.2
C20 C19 H19B 108.2
C18 C19 H19B 108.2
H19A C19 H19B 107.4
N12 C20 C19 112.77(11)
N12 C20 H20A 109.0
C19 C20 H20A 109.0
N12 C20 H20B 109.0
C19 C20 H20B 109.0
H20A C20 H20B 107.8
C16 N11 C22 108.32(8)
C16 N11 C4 116.44(8)
C22 N11 C4 108.41(8)
N10 C22 N11 105.49(8)
N10 C22 C6 114.46(9)
N11 C22 C6 109.29(8)
N10 C22 H22 109.2
N11 C22 H22 109.2
C6 C22 H22 109.2
C7 C23 H23A 109.5
C7 C23 H23B 109.5
H23A C23 H23B 109.5
C7 C23 H23C 109.5
H23A C23 H23C 109.5
H23B C23 H23C 109.5
C3 C24 C25 107.50(11)
C3 C24 H24 126.2
C25 C24 H24 126.2
C1 C25 C24 107.31(11)
C1 C25 H25 126.3
C24 C25 H25 126.3

loop_
_geom_bond_atom_site_label_1
_geom_bond_atom_site_label_2
_geom_bond_distance
O1 C7 1.4388(14)
O1 H1 0.8200
C1 C25 1.357(2)
C1 N12 1.3639(16)
C1 H1A 0.9300
N12 C3 1.3792(15)
N12 C20 1.4532(16)
C3 C24 1.3774(15)
C3 C4 1.5044(15)
C4 N11 1.4924(13)
C4 C5 1.5371(15)
C4 H4 0.9800
C5 C6 1.5345(16)
C5 H5A 0.9700
C5 H5B 0.9700
C6 C22 1.5360(14)
C6 C7 1.5409(16)
C6 H6 0.9800
C7 C23 1.5238(18)
C7 C8 1.5305(16)
C8 C9 1.3867(17)
C8 C13 1.3944(18)
C9 C10 1.379(2)
C9 H9 0.9300
C10 C11 1.380(2)
C10 H10 0.9300
C11 C12 1.386(2)
C11 H11 0.9300
C12 C13 1.3767(18)
C12 H12 0.9300
C13 N10 1.4224(15)
N10 C15 1.3518(15)
N10 C22 1.4662(14)
C15 O10 1.2229(14)
C15 C16 1.5101(16)
C16 N11 1.4651(13)
C16 C17 1.5315(16)
C16 H16 0.9800
C17 C18 1.5231(18)
C17 H17A 0.9700
C17 H17B 0.9700
C18 C19 1.529(2)
C18 H18A 0.9700
C18 H18B 0.9700
C19 C20 1.527(2)
C19 H19A 0.9700
C19 H19B 0.9700
C20 H20A 0.9700
C20 H20B 0.9700
N11 C22 1.4680(14)
C22 H22 0.9800
C23 H23A 0.9600
C23 H23B 0.9600
C23 H23C 0.9600
C24 C25 1.4159(18)
C24 H24 0.9300
C25 H25 0.9300
